data_7222318
loop_
_publ_author_name
'An, Ran'
'Wang, Xiaofang'
'Hu, Huai-Ming'
'Zhao, Zhui'
'Bai, Chao'
'Xue, Ganglin'

_publ_section_title
;
 Controllable synthesis of four series of lanthanide coordination
 polymers: synthesis, structures, luminescent and magnetic properties
;
_journal_issue 43
_journal_name_full CrystEngComm
_journal_page_first 8289
_journal_paper_doi 10.1039/C5CE01675D
_journal_volume 17
_journal_year 2015
_chemical_formula_moiety 'C24 H17 N4 O7 S Yb'
_chemical_formula_sum 'C24 H17 N4 O7 S Yb'
_chemical_formula_weight 678.51
_chemical_name_systematic
; 
 ? 
;
_space_group_IT_number 43
_symmetry_cell_setting orthorhombic
_symmetry_space_group_name_Hall 'F 2 -2d'
_symmetry_space_group_name_H-M 'F d d 2'
_atom_sites_solution_hydrogens geom
_atom_sites_solution_primary direct
_atom_sites_solution_secondary difmap
_audit_creation_method SHELXL-97
_audit_update_record
;
2015-09-22 deposited with the CCDC.
2015-09-28 downloaded from the CCDC.
;
_cell_angle_alpha 90.00
_cell_angle_beta 90.00
_cell_angle_gamma 90.00
_cell_formula_units_Z 16
_cell_length_a 30.013(3)
_cell_length_b 35.346(6)
_cell_length_c 8.6690(9)
_cell_measurement_reflns_used 4504
_cell_measurement_temperature 296(2)
_cell_measurement_theta_max 25.02
_cell_measurement_theta_min 2.30
_cell_volume 9196(2)
_computing_cell_refinement 'Bruker SAINT'
_computing_data_collection 'Bruker APEX2'
_computing_data_reduction 'Bruker SAINT'
_computing_molecular_graphics 'Bruker SHELXTL'
_computing_publication_material 'Bruker SHELXTL'
_computing_structure_refinement 'SHELXL-97 (Sheldrick, 1997)'
_computing_structure_solution 'SHELXS-97 (Sheldrick, 1990)'
_diffrn_ambient_temperature 296(2)
_diffrn_measured_fraction_theta_full 0.998
_diffrn_measured_fraction_theta_max 0.998
_diffrn_measurement_device_type 'Bruker APEX-II CCD'
_diffrn_measurement_method '\f and \w scans'
_diffrn_radiation_monochromator graphite
_diffrn_radiation_source 'fine-focus sealed tube'
_diffrn_radiation_type MoK\a
_diffrn_radiation_wavelength 0.71073
_diffrn_reflns_av_R_equivalents 0.0362
_diffrn_reflns_av_sigmaI/netI 0.0486
_diffrn_reflns_limit_h_max 26
_diffrn_reflns_limit_h_min -35
_diffrn_reflns_limit_k_max 38
_diffrn_reflns_limit_k_min -42
_diffrn_reflns_limit_l_max 10
_diffrn_reflns_limit_l_min -9
_diffrn_reflns_number 11312
_diffrn_reflns_theta_full 25.05
_diffrn_reflns_theta_max 25.05
_diffrn_reflns_theta_min 2.30
_diffrn_standards_decay_% 0
_diffrn_standards_interval_count 0
_diffrn_standards_interval_time 0
_diffrn_standards_number 0
_exptl_absorpt_coefficient_mu 4.215
_exptl_absorpt_correction_T_max 0.728
_exptl_absorpt_correction_T_min 0.632
_exptl_absorpt_correction_type multi-scan
_exptl_absorpt_process_details sadabs
_exptl_crystal_colour yellow
_exptl_crystal_density_diffrn 1.960
_exptl_crystal_density_method 'not measured'
_exptl_crystal_description block
_exptl_crystal_F_000 5296
_exptl_crystal_size_max 0.24
_exptl_crystal_size_mid 0.16
_exptl_crystal_size_min 0.14
_refine_diff_density_max 0.304
_refine_diff_density_min -0.473
_refine_diff_density_rms 0.071
_refine_ls_abs_structure_details 'Flack H D (1983), Acta Cryst. A39, 876-881'
_refine_ls_abs_structure_Flack 0.068(8)
_refine_ls_extinction_method none
_refine_ls_goodness_of_fit_ref 0.949
_refine_ls_hydrogen_treatment constr
_refine_ls_matrix_type full
_refine_ls_number_parameters 334
_refine_ls_number_reflns 3863
_refine_ls_number_restraints 1
_refine_ls_restrained_S_all 0.948
_refine_ls_R_factor_all 0.0254
_refine_ls_R_factor_gt 0.0223
_refine_ls_shift/su_max 0.003
_refine_ls_shift/su_mean 0.000
_refine_ls_structure_factor_coef Fsqd
_refine_ls_weighting_details 'calc w=1/[\s^2^(Fo^2^)+(0.0000P)^2^+0.0000P] where P=(Fo^2^+2Fc^2^)/3'
_refine_ls_weighting_scheme calc
_refine_ls_wR_factor_gt 0.0420
_refine_ls_wR_factor_ref 0.0432
_reflns_number_gt 3607
_reflns_number_total 3863
_reflns_threshold_expression >2sigma(I)
_cod_data_source_file c5ce01675d2.cif
_cod_data_source_block nw1787
_cod_depositor_comments
;
The following automatic conversions were performed:

'_symmetry_cell_setting' value 'Orthorhombic' changed to
'orthorhombic' according to
/usr/data/users/saulius/crontab/automatic-downloads/rss-feeds/RSC/lib/dictionaries/cif_core.dic
dictionary named 'cif_core.dic' version 2.4.2 from 2011-04-26.

Automatic conversion script
Id: cif_fix_values 3271 2015-04-21 07:52:19Z andrius 

 Adding full bibliography for 7222315--7222326.cif.
;
_cod_original_sg_symbol_H-M Fdd2
_cod_database_code 7222318

loop_
_symmetry_equiv_pos_as_xyz
'x, y, z'
'-x, -y, z'
'x+1/4, -y+1/4, z+1/4'
'-x+1/4, y+1/4, z+1/4'
'x, y+1/2, z+1/2'
'-x, -y+1/2, z+1/2'
'x+1/4, -y+3/4, z+3/4'
'-x+1/4, y+3/4, z+3/4'
'x+1/2, y, z+1/2'
'-x+1/2, -y, z+1/2'
'x+3/4, -y+1/4, z+3/4'
'-x+3/4, y+1/4, z+3/4'
'x+1/2, y+1/2, z'
'-x+1/2, -y+1/2, z'
'x+3/4, -y+3/4, z+1/4'
'-x+3/4, y+3/4, z+1/4'

loop_
_atom_site_label
_atom_site_type_symbol
_atom_site_fract_x
_atom_site_fract_y
_atom_site_fract_z
_atom_site_U_iso_or_equiv
_atom_site_adp_type
_atom_site_occupancy
_atom_site_symmetry_multiplicity
_atom_site_calc_flag
_atom_site_refinement_flags
Yb1 Yb 0.543043(6) 0.955589(5) 0.27042(4) 0.02430(6) Uani 1 1 d .
S1 S 0.59393(5) 0.67717(4) 0.09675(15) 0.0328(3) Uani 1 1 d .
N1 N 0.54505(12) 0.88659(11) 0.3170(4) 0.0235(10) Uani 1 1 d .
N2 N 0.57073(12) 0.91817(10) 0.0451(5) 0.0257(9) Uani 1 1 d .
N3 N 0.56510(14) 0.76300(11) 0.0635(4) 0.0291(10) Uani 1 1 d .
H3A H 0.5605 0.7461 0.1330 0.035 Uiso 1 1 calc R
N4 N 0.57873(14) 0.78866(11) -0.1667(4) 0.0309(10) Uani 1 1 d .
O1 O 0.63617(12) 0.69842(9) 0.1028(4) 0.0355(9) Uani 1 1 d .
O2 O 0.60048(13) 0.63729(10) 0.1202(4) 0.0470(10) Uani 1 1 d .
O3 O 0.56135(13) 0.69433(11) 0.1993(4) 0.0383(9) Uani 1 1 d .
O4 O 0.49351(14) 0.94560(11) 0.4606(4) 0.0462(11) Uani 1 1 d .
O5 O 0.44845(14) 0.99359(12) 0.4186(5) 0.0480(11) Uani 1 1 d .
O6 O 0.48229(13) 0.94554(11) 1.1265(4) 0.0378(10) Uani 1 1 d .
O7 O 0.44516(14) 0.99930(11) 1.0971(4) 0.0413(10) Uani 1 1 d .
C1 C 0.53451(16) 0.87112(15) 0.4525(6) 0.0308(13) Uani 1 1 d .
H1 H 0.5257 0.8871 0.5319 0.037 Uiso 1 1 calc R
C2 C 0.53591(15) 0.83247(14) 0.4821(5) 0.0305(12) Uani 1 1 d .
H2 H 0.5286 0.8231 0.5791 0.037 Uiso 1 1 calc R
C3 C 0.54822(17) 0.80872(14) 0.3667(6) 0.0295(12) Uani 1 1 d .
H3 H 0.5500 0.7828 0.3844 0.035 Uiso 1 1 calc R
C4 C 0.55818(17) 0.82347(13) 0.2212(5) 0.0266(11) Uani 1 1 d .
C5 C 0.56690(17) 0.80131(14) 0.0858(6) 0.0303(12) Uani 1 1 d .
C6 C 0.57548(16) 0.81638(13) -0.0571(6) 0.0267(12) Uani 1 1 d .
C7 C 0.57918(16) 0.85705(13) -0.0750(5) 0.0248(11) Uani 1 1 d .
C8 C 0.59138(15) 0.87445(12) -0.2143(6) 0.0294(11) Uani 1 1 d .
H8 H 0.5983 0.8601 -0.3009 0.035 Uiso 1 1 calc R
C9 C 0.59285(15) 0.91333(12) -0.2195(6) 0.0319(11) Uani 1 1 d .
H9 H 0.6007 0.9256 -0.3105 0.038 Uiso 1 1 calc R
C10 C 0.58260(17) 0.93424(14) -0.0884(6) 0.0306(12) Uani 1 1 d .
H10 H 0.5841 0.9605 -0.0937 0.037 Uiso 1 1 calc R
C11 C 0.56928(15) 0.87980(12) 0.0526(5) 0.0229(11) Uani 1 1 d .
C12 C 0.55789(16) 0.86293(14) 0.2008(6) 0.0249(11) Uani 1 1 d .
C13 C 0.57190(17) 0.75683(14) -0.0889(6) 0.0289(12) Uani 1 1 d .
C14 C 0.56794(18) 0.71936(15) -0.1653(6) 0.0299(13) Uani 1 1 d .
C15 C 0.55498(19) 0.72010(17) -0.3192(7) 0.0393(14) Uani 1 1 d .
H15 H 0.5512 0.7434 -0.3676 0.047 Uiso 1 1 calc R
C16 C 0.54759(18) 0.68734(17) -0.4025(7) 0.0454(15) Uani 1 1 d .
H16 H 0.5393 0.6887 -0.5057 0.054 Uiso 1 1 calc R
C17 C 0.55248(19) 0.65292(18) -0.3331(7) 0.0448(16) Uani 1 1 d .
H17 H 0.5469 0.6308 -0.3881 0.054 Uiso 1 1 calc R
C18 C 0.56575(17) 0.65114(14) -0.1813(6) 0.0378(14) Uani 1 1 d .
H18 H 0.5690 0.6276 -0.1344 0.045 Uiso 1 1 calc R
C19 C 0.57446(16) 0.68383(14) -0.0959(6) 0.0292(12) Uani 1 1 d .
C20 C 0.45916(18) 0.96499(17) 0.4900(6) 0.0284(16) Uani 1 1 d .
C21 C 0.4319(2) 0.95287(16) 0.6276(6) 0.0342(15) Uani 1 1 d .
H21A H 0.4035 0.9660 0.6263 0.041 Uiso 1 1 calc R
H21B H 0.4260 0.9259 0.6212 0.041 Uiso 1 1 calc R
C22 C 0.45553(15) 0.96135(13) 0.7751(10) 0.0389(11) Uani 1 1 d .
H22A H 0.4616 0.9883 0.7794 0.047 Uiso 1 1 calc R
H22B H 0.4840 0.9483 0.7746 0.047 Uiso 1 1 calc R
C23 C 0.4300(2) 0.94999(16) 0.9203(6) 0.0308(14) Uani 1 1 d .
H23A H 0.3999 0.9600 0.9162 0.037 Uiso 1 1 calc R
H23B H 0.4282 0.9226 0.9273 0.037 Uiso 1 1 calc R
C24 C 0.45399(18) 0.96557(18) 1.0586(7) 0.0293(17) Uani 1 1 d .

loop_
_atom_site_aniso_label
_atom_site_aniso_U_11
_atom_site_aniso_U_22
_atom_site_aniso_U_33
_atom_site_aniso_U_23
_atom_site_aniso_U_13
_atom_site_aniso_U_12
Yb1 0.03271(10) 0.01911(9) 0.02107(9) -0.00104(9) -0.00043(11) 0.00454(9)
S1 0.0336(8) 0.0217(7) 0.0430(7) -0.0007(6) 0.0055(6) -0.0020(5)
N1 0.028(2) 0.024(2) 0.019(2) -0.0036(15) -0.0032(17) 0.0010(17)
N2 0.033(2) 0.020(2) 0.024(2) 0.0016(18) -0.002(2) 0.0015(16)
N3 0.045(3) 0.016(2) 0.026(2) -0.0021(16) 0.0056(19) -0.0017(18)
N4 0.034(3) 0.028(2) 0.031(2) -0.0041(18) 0.0040(19) -0.0004(18)
O1 0.032(2) 0.027(2) 0.047(2) -0.0041(16) 0.0039(17) -0.0054(15)
O2 0.057(3) 0.022(2) 0.063(3) 0.0058(18) 0.001(2) 0.0013(18)
O3 0.039(2) 0.036(2) 0.039(2) 0.0040(18) 0.0141(18) 0.0003(18)
O4 0.055(3) 0.040(2) 0.043(2) 0.0085(18) 0.021(2) 0.015(2)
O5 0.062(3) 0.036(3) 0.045(2) 0.021(2) 0.004(2) 0.008(2)
O6 0.036(2) 0.037(2) 0.040(2) 0.0014(18) -0.0041(19) 0.0062(18)
O7 0.064(3) 0.023(2) 0.037(2) -0.0059(17) -0.0037(19) 0.0053(19)
C1 0.035(3) 0.032(3) 0.025(3) 0.001(2) -0.002(2) 0.002(2)
C2 0.035(3) 0.031(3) 0.025(3) 0.007(2) -0.002(2) -0.001(2)
C3 0.038(3) 0.019(3) 0.031(3) 0.002(2) -0.005(2) -0.001(2)
C4 0.032(3) 0.020(3) 0.027(3) -0.001(2) -0.006(2) 0.000(2)
C5 0.030(3) 0.021(3) 0.040(3) -0.010(2) -0.002(2) 0.000(2)
C6 0.031(3) 0.023(3) 0.027(3) -0.007(2) 0.006(2) -0.002(2)
C7 0.029(3) 0.021(3) 0.025(3) -0.002(2) -0.003(2) -0.002(2)
C8 0.034(3) 0.031(3) 0.023(2) -0.006(3) -0.005(3) 0.000(2)
C9 0.044(3) 0.028(3) 0.024(2) 0.001(3) 0.001(3) 0.003(2)
C10 0.041(3) 0.021(3) 0.030(3) 0.003(2) -0.002(2) 0.001(2)
C11 0.025(3) 0.019(2) 0.025(3) 0.001(2) -0.003(2) -0.0001(19)
C12 0.023(3) 0.027(3) 0.024(3) 0.003(2) -0.004(2) -0.003(2)
C13 0.032(3) 0.028(3) 0.027(3) -0.003(2) 0.002(2) 0.001(2)
C14 0.027(3) 0.023(3) 0.040(3) -0.010(2) 0.006(2) -0.005(2)
C15 0.043(4) 0.035(3) 0.040(3) -0.007(3) 0.003(3) 0.000(3)
C16 0.043(4) 0.052(4) 0.042(3) -0.018(3) 0.008(3) -0.007(3)
C17 0.036(4) 0.045(4) 0.053(4) -0.028(3) 0.012(3) -0.012(3)
C18 0.033(3) 0.023(3) 0.058(4) -0.011(2) 0.011(3) -0.008(2)
C19 0.020(3) 0.030(3) 0.038(3) -0.007(2) 0.008(2) -0.001(2)
C20 0.043(4) 0.024(3) 0.018(4) 0.000(2) 0.006(2) -0.001(2)
C21 0.040(4) 0.040(4) 0.022(3) 0.004(2) 0.004(3) -0.004(3)
C22 0.034(3) 0.054(3) 0.029(2) -0.005(4) 0.009(3) -0.013(3)
C23 0.031(4) 0.029(3) 0.032(3) -0.001(2) 0.006(3) -0.008(2)
C24 0.031(3) 0.030(3) 0.027(5) 0.001(3) 0.008(2) -0.007(2)

loop_
_atom_type_symbol
_atom_type_description
_atom_type_scat_dispersion_real
_atom_type_scat_dispersion_imag
_atom_type_scat_source
C C 0.0033 0.0016 'International Tables Vol C Tables 4.2.6.8 and 6.1.1.4'
H H 0.0000 0.0000 'International Tables Vol C Tables 4.2.6.8 and 6.1.1.4'
N N 0.0061 0.0033 'International Tables Vol C Tables 4.2.6.8 and 6.1.1.4'
O O 0.0106 0.0060 'International Tables Vol C Tables 4.2.6.8 and 6.1.1.4'
Yb Yb -0.3850 5.5486 'International Tables Vol C Tables 4.2.6.8 and 6.1.1.4'
S S 0.1246 0.1234 'International Tables Vol C Tables 4.2.6.8 and 6.1.1.4'

loop_
_geom_angle_atom_site_label_1
_geom_angle_atom_site_label_2
_geom_angle_atom_site_label_3
_geom_angle
_geom_angle_site_symmetry_1
_geom_angle_site_symmetry_3
O7 Yb1 O5 78.02(13) 2_674 2_675
O7 Yb1 O6 82.33(15) 2_674 1_554
O5 Yb1 O6 122.96(15) 2_675 1_554
O7 Yb1 O4 135.64(14) 2_674 .
O5 Yb1 O4 77.23(16) 2_675 .
O6 Yb1 O4 81.09(14) 1_554 .
O7 Yb1 O1 98.32(14) 2_674 4_655
O5 Yb1 O1 78.44(14) 2_675 4_655
O6 Yb1 O1 157.85(12) 1_554 4_655
O4 Yb1 O1 111.90(13) . 4_655
O7 Yb1 N1 144.61(12) 2_674 .
O5 Yb1 N1 134.41(14) 2_675 .
O6 Yb1 N1 87.38(13) 1_554 .
O4 Yb1 N1 75.01(13) . .
O1 Yb1 N1 79.31(12) 4_655 .
O7 Yb1 N2 78.35(13) 2_674 .
O5 Yb1 N2 147.18(14) 2_675 .
O6 Yb1 N2 75.61(13) 1_554 .
O4 Yb1 N2 135.20(14) . .
O1 Yb1 N2 82.81(12) 4_655 .
N1 Yb1 N2 66.29(11) . .
O7 Yb1 Yb1 63.04(10) 2_674 2_675
O5 Yb1 Yb1 56.57(11) 2_675 2_675
O6 Yb1 Yb1 66.72(10) 1_554 2_675
O4 Yb1 Yb1 72.60(10) . 2_675
O1 Yb1 Yb1 133.25(9) 4_655 2_675
N1 Yb1 Yb1 140.99(9) . 2_675
N2 Yb1 Yb1 128.28(9) . 2_675
O2 S1 O3 114.5(2) . .
O2 S1 O1 112.1(2) . .
O3 S1 O1 110.1(2) . .
O2 S1 C19 107.8(2) . .
O3 S1 C19 107.3(2) . .
O1 S1 C19 104.3(2) . .
C1 N1 C12 117.8(4) . .
C1 N1 Yb1 122.9(3) . .
C12 N1 Yb1 119.4(3) . .
C10 N2 C11 118.3(4) . .
C10 N2 Yb1 122.7(3) . .
C11 N2 Yb1 118.7(3) . .
C13 N3 C5 106.9(4) . .
C13 N3 H3A 126.6 . .
C5 N3 H3A 126.6 . .
C13 N4 C6 104.1(4) . .
S1 O1 Yb1 148.8(2) . 8_644
C20 O4 Yb1 127.0(4) . .
C20 O5 Yb1 157.8(4) . 2_675
C24 O6 Yb1 136.5(4) . 1_556
C24 O7 Yb1 145.2(4) . 2_676
N1 C1 C2 123.9(5) . .
N1 C1 H1 118.0 . .
C2 C1 H1 118.0 . .
C3 C2 C1 118.7(4) . .
C3 C2 H2 120.7 . .
C1 C2 H2 120.7 . .
C2 C3 C4 119.5(5) . .
C2 C3 H3 120.2 . .
C4 C3 H3 120.2 . .
C3 C4 C12 118.8(4) . .
C3 C4 C5 125.0(5) . .
C12 C4 C5 116.1(4) . .
N3 C5 C6 105.3(4) . .
N3 C5 C4 130.4(5) . .
C6 C5 C4 124.1(5) . .
N4 C6 C5 111.2(4) . .
N4 C6 C7 129.1(4) . .
C5 C6 C7 119.7(4) . .
C11 C7 C8 118.9(4) . .
C11 C7 C6 118.0(4) . .
C8 C7 C6 123.1(4) . .
C9 C8 C7 118.3(5) . .
C9 C8 H8 120.8 . .
C7 C8 H8 120.8 . .
C8 C9 C10 119.8(5) . .
C8 C9 H9 120.1 . .
C10 C9 H9 120.1 . .
N2 C10 C9 122.7(5) . .
N2 C10 H10 118.6 . .
C9 C10 H10 118.6 . .
N2 C11 C7 122.0(4) . .
N2 C11 C12 117.3(4) . .
C7 C11 C12 120.8(4) . .
N1 C12 C4 121.1(4) . .
N1 C12 C11 117.8(4) . .
C4 C12 C11 121.0(4) . .
N4 C13 N3 112.5(4) . .
N4 C13 C14 122.8(4) . .
N3 C13 C14 124.5(5) . .
C15 C14 C19 117.8(5) . .
C15 C14 C13 115.7(5) . .
C19 C14 C13 126.5(5) . .
C16 C15 C14 122.0(6) . .
C16 C15 H15 119.0 . .
C14 C15 H15 119.0 . .
C17 C16 C15 120.0(6) . .
C17 C16 H16 120.0 . .
C15 C16 H16 120.0 . .
C16 C17 C18 119.5(5) . .
C16 C17 H17 120.2 . .
C18 C17 H17 120.2 . .
C17 C18 C19 121.5(5) . .
C17 C18 H18 119.2 . .
C19 C18 H18 119.2 . .
C18 C19 C14 119.1(5) . .
C18 C19 S1 116.6(4) . .
C14 C19 S1 124.3(4) . .
O5 C20 O4 124.0(5) . .
O5 C20 C21 119.3(5) . .
O4 C20 C21 116.6(5) . .
C22 C21 C20 111.2(5) . .
C22 C21 H21A 109.4 . .
C20 C21 H21A 109.4 . .
C22 C21 H21B 109.4 . .
C20 C21 H21B 109.4 . .
H21A C21 H21B 108.0 . .
C21 C22 C23 114.5(4) . .
C21 C22 H22A 108.6 . .
C23 C22 H22A 108.6 . .
C21 C22 H22B 108.6 . .
C23 C22 H22B 108.6 . .
H22A C22 H22B 107.6 . .
C24 C23 C22 108.7(5) . .
C24 C23 H23A 109.9 . .
C22 C23 H23A 109.9 . .
C24 C23 H23B 109.9 . .
C22 C23 H23B 109.9 . .
H23A C23 H23B 108.3 . .
O6 C24 O7 123.4(5) . .
O6 C24 C23 119.5(6) . .
O7 C24 C23 117.0(5) . .

loop_
_geom_bond_atom_site_label_1
_geom_bond_atom_site_label_2
_geom_bond_distance
_geom_bond_site_symmetry_2
Yb1 O7 2.219(4) 2_674
Yb1 O5 2.223(4) 2_675
Yb1 O6 2.237(4) 1_554
Yb1 O4 2.248(4) .
Yb1 O1 2.256(3) 4_655
Yb1 N1 2.473(4) .
Yb1 N2 2.501(4) .
Yb1 Yb1 4.0659(5) 2_675
S1 O2 1.438(4) .
S1 O3 1.454(4) .
S1 O1 1.475(4) .
S1 C19 1.785(5) .
N1 C1 1.333(6) .
N1 C12 1.365(6) .
N2 C10 1.338(6) .
N2 C11 1.358(5) .
N3 C13 1.355(6) .
N3 C5 1.369(6) .
N3 H3A 0.8600 .
N4 C13 1.327(6) .
N4 C6 1.368(6) .
O1 Yb1 2.256(3) 8_644
O4 C20 1.264(6) .
O5 C20 1.228(7) .
O5 Yb1 2.223(4) 2_675
O6 C24 1.253(7) .
O6 Yb1 2.237(4) 1_556
O7 C24 1.266(7) .
O7 Yb1 2.219(4) 2_676
C1 C2 1.391(7) .
C1 H1 0.9300 .
C2 C3 1.357(7) .
C2 H2 0.9300 .
C3 C4 1.398(6) .
C3 H3 0.9300 .
C4 C12 1.406(7) .
C4 C5 1.435(7) .
C5 C6 1.373(6) .
C6 C7 1.450(7) .
C7 C11 1.399(6) .
C7 C8 1.404(7) .
C8 C9 1.376(6) .
C8 H8 0.9300 .
C9 C10 1.390(7) .
C9 H9 0.9300 .
C10 H10 0.9300 .
C11 C12 1.458(6) .
C13 C14 1.485(7) .
C14 C15 1.390(7) .
C14 C19 1.406(7) .
C15 C16 1.383(7) .
C15 H15 0.9300 .
C16 C17 1.365(8) .
C16 H16 0.9300 .
C17 C18 1.377(8) .
C17 H17 0.9300 .
C18 C19 1.397(7) .
C18 H18 0.9300 .
C20 C21 1.510(8) .
C21 C22 1.493(9) .
C21 H21A 0.9700 .
C21 H21B 0.9700 .
C22 C23 1.528(9) .
C22 H22A 0.9700 .
C22 H22B 0.9700 .
C23 C24 1.504(8) .
C23 H23A 0.9700 .
C23 H23B 0.9700 .

loop_
_geom_torsion_atom_site_label_1
_geom_torsion_atom_site_label_2
_geom_torsion_atom_site_label_3
_geom_torsion_atom_site_label_4
_geom_torsion
_geom_torsion_site_symmetry_1
_geom_torsion_site_symmetry_4
O7 Yb1 N1 C1 179.3(3) 2_674 .
O5 Yb1 N1 C1 28.0(4) 2_675 .
O6 Yb1 N1 C1 -107.8(4) 1_554 .
O4 Yb1 N1 C1 -26.4(4) . .
O1 Yb1 N1 C1 89.9(4) 4_655 .
N2 Yb1 N1 C1 176.7(4) . .
Yb1 Yb1 N1 C1 -61.1(4) 2_675 .
O7 Yb1 N1 C12 0.0(5) 2_674 .
O5 Yb1 N1 C12 -151.3(3) 2_675 .
O6 Yb1 N1 C12 72.9(3) 1_554 .
O4 Yb1 N1 C12 154.4(4) . .
O1 Yb1 N1 C12 -89.3(3) 4_655 .
N2 Yb1 N1 C12 -2.5(3) . .
Yb1 Yb1 N1 C12 119.7(3) 2_675 .
O7 Yb1 N2 C10 0.6(4) 2_674 .
O5 Yb1 N2 C10 -44.2(5) 2_675 .
O6 Yb1 N2 C10 85.5(4) 1_554 .
O4 Yb1 N2 C10 146.5(4) . .
O1 Yb1 N2 C10 -99.5(4) 4_655 .
N1 Yb1 N2 C10 179.0(4) . .
Yb1 Yb1 N2 C10 41.8(4) 2_675 .
O7 Yb1 N2 C11 -172.4(3) 2_674 .
O5 Yb1 N2 C11 142.9(3) 2_675 .
O6 Yb1 N2 C11 -87.4(3) 1_554 .
O4 Yb1 N2 C11 -26.4(4) . .
O1 Yb1 N2 C11 87.6(3) 4_655 .
N1 Yb1 N2 C11 6.1(3) . .
Yb1 Yb1 N2 C11 -131.1(3) 2_675 .
O2 S1 O1 Yb1 51.8(5) . 8_644
O3 S1 O1 Yb1 -179.5(4) . 8_644
C19 S1 O1 Yb1 -64.7(5) . 8_644
O7 Yb1 O4 C20 7.5(6) 2_674 .
O5 Yb1 O4 C20 65.1(5) 2_675 .
O6 Yb1 O4 C20 -61.8(5) 1_554 .
O1 Yb1 O4 C20 136.9(5) 4_655 .
N1 Yb1 O4 C20 -151.4(5) . .
N2 Yb1 O4 C20 -120.8(5) . .
Yb1 Yb1 O4 C20 6.5(5) 2_675 .
C12 N1 C1 C2 0.1(7) . .
Yb1 N1 C1 C2 -179.2(4) . .
N1 C1 C2 C3 -0.8(8) . .
C1 C2 C3 C4 -1.3(7) . .
C2 C3 C4 C12 4.0(8) . .
C2 C3 C4 C5 -173.0(5) . .
C13 N3 C5 C6 -0.8(6) . .
C13 N3 C5 C4 173.9(5) . .
C3 C4 C5 N3 4.3(9) . .
C12 C4 C5 N3 -172.7(5) . .
C3 C4 C5 C6 178.2(5) . .
C12 C4 C5 C6 1.2(8) . .
C13 N4 C6 C5 0.2(6) . .
C13 N4 C6 C7 -178.8(5) . .
N3 C5 C6 N4 0.4(6) . .
C4 C5 C6 N4 -174.8(5) . .
N3 C5 C6 C7 179.5(4) . .
C4 C5 C6 C7 4.4(8) . .
N4 C6 C7 C11 172.5(5) . .
C5 C6 C7 C11 -6.4(7) . .
N4 C6 C7 C8 -6.3(8) . .
C5 C6 C7 C8 174.7(5) . .
C11 C7 C8 C9 -0.3(7) . .
C6 C7 C8 C9 178.5(4) . .
C7 C8 C9 C10 0.3(7) . .
C11 N2 C10 C9 0.9(7) . .
Yb1 N2 C10 C9 -172.0(4) . .
C8 C9 C10 N2 -0.6(8) . .
C10 N2 C11 C7 -0.9(7) . .
Yb1 N2 C11 C7 172.3(3) . .
C10 N2 C11 C12 177.7(4) . .
Yb1 N2 C11 C12 -9.0(5) . .
C8 C7 C11 N2 0.6(7) . .
C6 C7 C11 N2 -178.2(4) . .
C8 C7 C11 C12 -178.0(4) . .
C6 C7 C11 C12 3.2(7) . .
C1 N1 C12 C4 2.6(7) . .
Yb1 N1 C12 C4 -178.1(3) . .
C1 N1 C12 C11 179.8(4) . .
Yb1 N1 C12 C11 -0.9(6) . .
C3 C4 C12 N1 -4.7(7) . .
C5 C4 C12 N1 172.5(4) . .
C3 C4 C12 C11 178.2(5) . .
C5 C4 C12 C11 -4.6(7) . .
N2 C11 C12 N1 6.6(6) . .
C7 C11 C12 N1 -174.7(4) . .
N2 C11 C12 C4 -176.2(4) . .
C7 C11 C12 C4 2.4(7) . .
C6 N4 C13 N3 -0.8(6) . .
C6 N4 C13 C14 173.7(5) . .
C5 N3 C13 N4 1.0(6) . .
C5 N3 C13 C14 -173.4(5) . .
N4 C13 C14 C15 -23.4(8) . .
N3 C13 C14 C15 150.4(5) . .
N4 C13 C14 C19 158.9(5) . .
N3 C13 C14 C19 -27.3(9) . .
C19 C14 C15 C16 1.4(8) . .
C13 C14 C15 C16 -176.4(5) . .
C14 C15 C16 C17 0.8(9) . .
C15 C16 C17 C18 -1.4(8) . .
C16 C17 C18 C19 -0.1(8) . .
C17 C18 C19 C14 2.4(8) . .
C17 C18 C19 S1 -177.1(4) . .
C15 C14 C19 C18 -2.9(7) . .
C13 C14 C19 C18 174.7(5) . .
C15 C14 C19 S1 176.5(4) . .
C13 C14 C19 S1 -5.9(8) . .
O2 S1 C19 C18 5.1(4) . .
O3 S1 C19 C18 -118.7(4) . .
O1 S1 C19 C18 124.5(4) . .
O2 S1 C19 C14 -174.3(4) . .
O3 S1 C19 C14 61.9(5) . .
O1 S1 C19 C14 -55.0(5) . .
Yb1 O5 C20 O4 -22.4(16) 2_675 .
Yb1 O5 C20 C21 153.8(8) 2_675 .
Yb1 O4 C20 O5 -2.2(9) . .
Yb1 O4 C20 C21 -178.4(3) . .
O5 C20 C21 C22 -105.3(6) . .
O4 C20 C21 C22 71.2(7) . .
C20 C21 C22 C23 179.9(5) . .
C21 C22 C23 C24 -171.1(5) . .
Yb1 O6 C24 O7 -24.2(9) 1_556 .
Yb1 O6 C24 C23 153.4(4) 1_556 .
Yb1 O7 C24 O6 -7.1(10) 2_676 .
Yb1 O7 C24 C23 175.2(4) 2_676 .
C22 C23 C24 O6 -92.6(6) . .
C22 C23 C24 O7 85.2(6) . .
